data_7133035
loop_
_publ_author_name
'Rivera, Mario E.'
'Li, Lei'
'Kolisetti, Aditya'
'Chi, Nina'
'Dai, Mingji'

_publ_section_title
;
 9-Step synthesis of (-)-larikaempferic acid methyl ester enabled by
 skeletal rearrangement.
;
_journal_issue 56
_journal_name_full 'Chemical communications (Cambridge, England)'
_journal_page_first 7164
_journal_page_last 7167
_journal_paper_doi 10.1039/d4cc01462f
_journal_volume 60
_journal_year 2024
_chemical_absolute_configuration ad
_chemical_formula_moiety 'C21 H34 O4'
_chemical_formula_sum 'C21 H34 O4'
_chemical_formula_weight 350.502
_space_group_crystal_system orthorhombic
_space_group_IT_number 19
_space_group_name_Hall 'P 2ac 2ab'
_space_group_name_H-M_alt 'P 21 21 21'
_symmetry_Int_Tables_number 19
_atom_sites_solution_primary dual
_audit_creation_date 2022-09-09
_audit_creation_method
;
Olex2 1.5-alpha
(compiled 2022.06.10 svn.r3fa896fb for OlexSys, GUI svn.r6535)
;
_audit_update_record
;
2024-01-17 deposited with the CCDC.	2024-05-08 downloaded from the CCDC.
;
_cell_angle_alpha 90
_cell_angle_beta 90
_cell_angle_gamma 90
_cell_formula_units_Z 4
_cell_length_a 6.9015(1)
_cell_length_b 11.1195(1)
_cell_length_c 24.8315(3)
_cell_measurement_reflns_used 5707
_cell_measurement_temperature 100.01(10)
_cell_measurement_theta_max 73.3340
_cell_measurement_theta_min 3.5590
_cell_volume 1905.60(4)
_computing_cell_refinement 'CrysAlisPro 1.171.42.58a (Rigaku OD, 2022)'
_computing_data_collection 'CrysAlisPro 1.171.42.58a (Rigaku OD, 2022)'
_computing_data_reduction 'CrysAlisPro 1.171.42.58a (Rigaku OD, 2022)'
_computing_molecular_graphics 'Olex2 1.5-alpha (Dolomanov et al., 2009)'
_computing_publication_material 'Olex2 1.5-alpha (Dolomanov et al., 2009)'
_computing_structure_refinement 'olex2.refine 1.5-alpha (Bourhis et al., 2015)'
_computing_structure_solution 'SHELXT 2018/2 (Sheldrick, 2018)'
_diffrn_ambient_environment N~2~
_diffrn_ambient_temperature 100.01(10)
_diffrn_detector 'Hybrid Pixel Array Detector'
_diffrn_detector_area_resol_mean 10.0000
_diffrn_detector_type HyPix
_diffrn_measured_fraction_theta_full 0.9910
_diffrn_measured_fraction_theta_max 0.9762
_diffrn_measurement_details
;
List of Runs (angles in degrees, time in seconds):

  # Type    Start    End  Width  t~exp~   \w     \q     \k     \f   Frames
#--------------------------------------------------------------------------
  1  \w    -13.00  72.00   0.50    0.36    --    0.00  57.00  60.00  170
  2  \w     43.00  69.00   0.50    0.36    --    0.00  20.00  13.00   52
  3  \w     -4.00  61.00   0.50    0.36    --    0.00  19.00-120.00  130
  4  \w     86.00 163.00   0.50    1.44    --   98.25  57.00   0.00  154
  5  \w    123.00 168.00   0.50    1.44    --   98.25  38.00  30.00   90
  6  \w    100.00 132.00   0.50    1.44    --   98.25  20.00  13.00   64
  7  \w     91.00 168.00   0.50    1.44    --   98.25  19.00 -60.00  154
  8  \w     44.00 104.00   0.50    1.44    --   98.25 -99.00-150.00  120
  9  \w     31.00  59.00   0.50    1.44    --   98.25 -99.00 -30.00   56
 10  \w     73.00 106.00   0.50    1.44    --   98.25 -99.00 -90.00   66
 11  \w     73.00 106.00   0.50    1.44    --   98.25 -99.00 -30.00   66
 12  \w     79.00 109.00   0.50    1.44    --   98.25-125.00 120.00   60
 13  \w     34.00 111.00   0.50    1.44    --   98.25-125.00 150.00  154
 14  \w     30.00  79.00   0.50    1.44    --   98.25 -99.00 150.00   98
 15  \w     72.00  98.00   0.50    1.44    --   98.25 -77.00 -30.00   52
 16  \w     27.00  62.00   0.50    1.44    --   98.25 -57.00  60.00   70
 17  \w     36.00  61.00   0.50    1.44    --   98.25 -57.00  30.00   50
 18  \w     33.00  60.00   0.50    1.44    --   98.25 -77.00 -30.00   54
 19  \w     27.00  57.00   0.50    1.44    --   98.25 -57.00 -30.00   60
 20  \w     51.00  98.00   0.50    1.44    --   98.25 -77.00-150.00   94
 21  \w    -38.00  -5.00   0.50    0.36    --    0.00 -20.00-153.00   66
 22  \w    -19.00   8.00   0.50    0.36    --    0.00 -38.00-180.00   54
 23  \w    -68.00 -39.00   0.50    0.36    --    0.00 -57.00 120.00   58
 24  \w    -31.00  -4.00   0.50    0.36    --    0.00 -57.00 120.00   54
 25  \w    -44.00 -19.00   0.50    1.44    --  -90.00  38.00  90.00   50
 26  \w    -65.00 -27.00   0.50    1.44    --  -90.00  57.00  90.00   76
 27  \w    -44.00 -18.00   0.50    1.44    --  -90.00  38.00  30.00   52
 28  \w    -44.00 -19.00   0.50    1.44    --  -90.00  38.00 -30.00   50
 29  \w    -47.00 -21.00   0.50    1.44    --  -90.00  77.00 -90.00   52
 30  \w    -44.00 -19.00   0.50    1.44    --  -90.00  38.00   0.00   50
 31  \w    -96.00 -68.00   0.50    1.44    --  -90.00  77.00 -90.00   56
 32  \w    -44.00 -19.00   0.50    1.44    --  -90.00  38.00-150.00   50
 33  \w    -63.00 -18.00   0.50    1.44    --  -90.00  57.00-150.00   90
 34  \w   -162.00 -83.00   0.50    1.44    --  -90.00 -20.00-153.00  158
 35  \w   -159.00 -90.00   0.50    1.44    --  -90.00 -99.00 -90.00  138
;
_diffrn_measurement_device 'four-circle diffractometer'
_diffrn_measurement_device_type 'XtaLAB Synergy, Dualflex, HyPix'
_diffrn_measurement_method '\w scans'
_diffrn_orient_matrix_type 'CrysAlisPro convention (1999,Acta A55,543-557)'
_diffrn_orient_matrix_UB_11 -0.0602729000
_diffrn_orient_matrix_UB_12 -0.1328027000
_diffrn_orient_matrix_UB_13 0.0057924000
_diffrn_orient_matrix_UB_21 -0.2096995000
_diffrn_orient_matrix_UB_22 0.0333361000
_diffrn_orient_matrix_UB_23 -0.0151476000
_diffrn_orient_matrix_UB_31 0.0472924000
_diffrn_orient_matrix_UB_32 -0.0212292000
_diffrn_orient_matrix_UB_33 -0.0598674000
_diffrn_radiation_monochromator mirror
_diffrn_radiation_probe x-ray
_diffrn_radiation_type 'Cu K\a'
_diffrn_radiation_wavelength 1.54184
_diffrn_reflns_av_R_equivalents 0.0306
_diffrn_reflns_av_unetI/netI 0.0170
_diffrn_reflns_Laue_measured_fraction_full 0.9910
_diffrn_reflns_Laue_measured_fraction_max 0.9762
_diffrn_reflns_limit_h_max 8
_diffrn_reflns_limit_h_min -8
_diffrn_reflns_limit_k_max 13
_diffrn_reflns_limit_k_min -13
_diffrn_reflns_limit_l_max 18
_diffrn_reflns_limit_l_min -30
_diffrn_reflns_number 20285
_diffrn_reflns_point_group_measured_fraction_full 0.9925
_diffrn_reflns_point_group_measured_fraction_max 0.9647
_diffrn_reflns_theta_full 67.6840
_diffrn_reflns_theta_max 73.70
_diffrn_reflns_theta_min 3.56
_diffrn_source 'micro-focus sealed X-ray tube'
_diffrn_source_type 'PhotonJet (Cu) X-ray Source'
_exptl_absorpt_coefficient_mu 0.656
_exptl_absorpt_correction_T_max 1.000
_exptl_absorpt_correction_T_min 0.386
_exptl_absorpt_correction_type gaussian
_exptl_absorpt_process_details
;
CrysAlisPro 1.171.42.58a (Rigaku Oxford Diffraction, 2022)
Numerical absorption correction based on gaussian integration over
a multifaceted crystal model
Empirical absorption correction using spherical harmonics,
implemented in SCALE3 ABSPACK scaling algorithm.
;
_exptl_crystal_colour colorless
_exptl_crystal_colour_primary colorless
_exptl_crystal_density_diffrn 1.222
_exptl_crystal_description prism
_exptl_crystal_F_000 770.451
_exptl_crystal_recrystallization_method 'The material was recrystallised from --- by as supplied'
_exptl_crystal_size_max 0.37
_exptl_crystal_size_mid 0.35
_exptl_crystal_size_min 0.23
_refine_diff_density_max 0.1190
_refine_diff_density_min -0.0825
_refine_diff_density_rms 0.0194
_refine_ls_abs_structure_details 'Hooft, R.W.W., Straver, L.H., Spek, A.L. (2010). J. Appl. Cryst., 43, 665-668.'
_refine_ls_abs_structure_Flack 0.02(4)
_refine_ls_d_res_high 0.8032
_refine_ls_d_res_low 12.4157
_refine_ls_extinction_coef 0.0011
_refine_ls_extinction_expression Fc^*^=kFc[1+0.001xFc^2^\l^3^/sin(2\q)]^-1/4^
_refine_ls_goodness_of_fit_ref 1.1437
_refine_ls_hydrogen_treatment refall
_refine_ls_matrix_type full
_refine_ls_number_constraints 0
_refine_ls_number_parameters 683
_refine_ls_number_reflns 3712
_refine_ls_number_restraints 600
_refine_ls_restrained_S_all 1.0449
_refine_ls_R_factor_all 0.0171
_refine_ls_R_factor_gt 0.0170
_refine_ls_shift/su_max -0.0009
_refine_ls_shift/su_mean 0.0001
_refine_ls_structure_factor_coef Fsqd
_refine_ls_weighting_details 'w=1/[\s^2^(Fo^2^)+(0.0249P)^2^+0.0719P] where P=(Fo^2^+2Fc^2^)/3'
_refine_ls_weighting_scheme calc
_refine_ls_wR_factor_gt 0.0433
_refine_ls_wR_factor_ref 0.0434
_reflns_Friedel_coverage 0.949
_reflns_limit_h_max 8
_reflns_limit_h_min -8
_reflns_limit_k_max 13
_reflns_limit_k_min -13
_reflns_limit_l_max 30
_reflns_limit_l_min -30
_reflns_number_gt 3688
_reflns_number_total 3712
_reflns_threshold_expression I>=2u(I)
_cod_data_source_file d4cc01462f2.cif
_cod_data_source_block MER-2022-173-1
_cod_depositor_comments 'Adding full bibliography for 7133034--7133036.cif.'
_cod_original_sg_symbol_Hall ' P 2ac 2ab'
_cod_database_code 7133035
_chemical_oxdiff_formula 'C84  H136  O16  '
_olex2_refinement_description
;
1. Uiso/Uaniso restraints and constraints
Uanis(H17b) \\sim Ueq, Uanis(H17a) \\sim Ueq, Uanis(H17c) \\sim Ueq: with sigma
of 0.002 and sigma for terminal atoms of 0.004
2. Rigid body (RIGU) restrains
 H1, O1
 with sigma for 1-2 distances of 0.002 and sigma for 1-3 distances of 0.002
 O3, C16, O4, C4, C17, C15, C5, C3
 with sigma for 1-2 distances of 0.0002 and sigma for 1-3 distances of 0.004
 C4, C16, O4, O3, C17
 with sigma for 1-2 distances of 0.0002 and sigma for 1-3 distances of 0.004
 O3, O4, C2, C14, C7, C6, C15, C16, C5, C17, C9, C1, C3, C4, C8
 with sigma for 1-2 distances of 0.0002 and sigma for 1-3 distances of 0.0004
 O4, C16, O3, C17, C4
 with sigma for 1-2 distances of 0.0002 and sigma for 1-3 distances of 0.0004
 C12, C13, C11, C18, C19, C20, H12, H13a, H13b, H11a, H11b, H18, H19a, H19b,
 H19c, H20a, H20b, H20c, C10, H10a, H10b, C8, H8, C1, C21
 with sigma for 1-2 distances of 0.002 and sigma for 1-3 distances of 0.002
 C4, C15, C3, C5, C6, C7, C2, C16
 with sigma for 1-2 distances of 0.0002 and sigma for 1-3 distances of 0.004
 C8, H8
 with sigma for 1-2 distances of 0.002 and sigma for 1-3 distances of 0.002
 H14a, H14b, H14c, C14
 with sigma for 1-2 distances of 0.002 and sigma for 1-3 distances of 0.002
 C7, H14a, H7a, H7b
 with sigma for 1-2 distances of 0.002 and sigma for 1-3 distances of 0.002
 C6, H6a, H6b
 with sigma for 1-2 distances of 0.002 and sigma for 1-3 distances of 0.002
 C15, H15a, H15b, H15c
 with sigma for 1-2 distances of 0.002 and sigma for 1-3 distances of 0.002
 C5, H5a, H5b
 with sigma for 1-2 distances of 0.002 and sigma for 1-3 distances of 0.002
 C17, H17a, H17b, H17c
 with sigma for 1-2 distances of 0.002 and sigma for 1-3 distances of 0.002
;
_olex2_diffrn_ambient_temperature_device 'Oxford Cryosystems'
_olex2_exptl_crystal_mounting_method 'The crystal was mounted on a loop with paratone'
_olex2_submission_special_instructions 'No special instructions were received'
_oxdiff_exptl_absorpt_empirical_details
;
Empirical correction (ABSPACK) includes:
- Absorption correction using spherical harmonics
- Frame scaling
;
_oxdiff_exptl_absorpt_empirical_full_max 1.520
_oxdiff_exptl_absorpt_empirical_full_min 0.644

loop_
_space_group_symop_id
_space_group_symop_operation_xyz
1 x,y,z
2 x+1/2,-y+1/2,-z
3 -x,y+1/2,-z+1/2
4 -x+1/2,-y,z+1/2

loop_
_atom_site_label
_atom_site_type_symbol
_atom_site_fract_x
_atom_site_fract_y
_atom_site_fract_z
_atom_site_U_iso_or_equiv
_atom_site_adp_type
_atom_site_occupancy
_atom_site_refinement_flags_posn
_atom_site_refinement_flags_adp
O1 O 0.33681(7) 0.66521(4) 0.645806(18) 0.01339(10) Uani 1.000000 . U
O2 O 0.97512(7) 0.69063(5) 0.585986(19) 0.01893(11) Uani 1.000000 . .
O3 O 0.8686(3) 0.91073(14) 0.79200(7) 0.0305(4) Uani 1.000000 . U
O4 O 0.5621(2) 0.86865(14) 0.81434(6) 0.0322(4) Uani 1.000000 . U
C21 C 0.81905(9) 0.64082(6) 0.59210(2) 0.01249(13) Uani 1.000000 . U
C2 C 0.49769(9) 0.86226(6) 0.63632(2) 0.01217(12) Uani 1.000000 . U
C12 C 0.55381(10) 0.49377(6) 0.55714(3) 0.01349(14) Uani 1.000000 . U
C3 C 0.59475(10) 0.84414(6) 0.69187(3) 0.01269(13) Uani 1.000000 . U
C8 C 0.68237(9) 0.67329(6) 0.63743(2) 0.01106(12) Uani 1.000000 . U
C9 C 0.76699(10) 0.76218(6) 0.67915(3) 0.01363(13) Uani 1.000000 . U
C10 C 0.44834(10) 0.71596(6) 0.55608(2) 0.01343(13) Uani 1.000000 . U
C13 C 0.76243(10) 0.53999(6) 0.55356(3) 0.01435(14) Uani 1.000000 . U
C11 C 0.40997(10) 0.58757(6) 0.53645(3) 0.01597(14) Uani 1.000000 . U
C1 C 0.48431(9) 0.72842(6) 0.61686(2) 0.01065(12) Uani 1.000000 . U
C14 C 0.62267(10) 0.93429(6) 0.59630(3) 0.01533(14) Uani 1.000000 . U
C7 C 0.30237(10) 0.92471(6) 0.64467(3) 0.01754(14) Uani 1.000000 . U
C4 C 0.6238(3) 0.95824(17) 0.72728(9) 0.0184(2) Uani 1.000000 . U
C18 C 0.52581(11) 0.37194(6) 0.52825(3) 0.01664(14) Uani 1.000000 . U
C6 C 0.32905(11) 1.04243(6) 0.67610(3) 0.02082(15) Uani 1.000000 . U
C15 C 0.77869(11) 1.04795(7) 0.70850(3) 0.02090(16) Uani 1.000000 . U
C16 C 0.6798(5) 0.9098(2) 0.78315(13) 0.0228(4) Uani 1.000000 . U
C19 C 0.59944(12) 0.37080(7) 0.46992(3) 0.02105(15) Uani 1.000000 . U
C20 C 0.61602(12) 0.26908(7) 0.56040(3) 0.02275(16) Uani 1.000000 . U
C5 C 0.4230(3) 1.02095(19) 0.73102(9) 0.0210(3) Uani 1.000000 . U
C17 C 0.9290(5) 0.8640(3) 0.84268(12) 0.0444(6) Uani 1.000000 . U
H12 H 0.5202(12) 0.4776(8) 0.5994(3) 0.0212(15) Uani 1.000000 . U
H3 H 0.4915(13) 0.7881(7) 0.7152(3) 0.022(2) Uani 1.000000 . .
H8 H 0.6453(12) 0.5878(7) 0.6576(3) 0.0121(15) Uani 1.000000 . U
H9a H 0.8884(14) 0.8114(8) 0.6611(3) 0.025(2) Uani 1.000000 . .
H9b H 0.8222(14) 0.7133(8) 0.7153(3) 0.024(2) Uani 1.000000 . .
H10a H 0.5669(12) 0.7541(8) 0.5326(3) 0.0183(15) Uani 1.000000 . U
H10b H 0.3193(13) 0.7714(8) 0.5460(3) 0.0191(15) Uani 1.000000 . U
H13a H 0.7950(13) 0.5708(8) 0.5130(3) 0.0215(16) Uani 1.000000 . U
H13b H 0.8685(13) 0.4688(8) 0.5636(3) 0.0212(16) Uani 1.000000 . U
H11a H 0.4136(14) 0.5890(8) 0.4922(3) 0.0218(16) Uani 1.000000 . U
H11b H 0.2612(14) 0.5585(9) 0.5504(4) 0.0263(17) Uani 1.000000 . U
H14a H 0.6564(15) 1.0245(8) 0.6110(3) 0.0269(19) Uani 1.000000 . U
H14b H 0.7579(13) 0.8936(8) 0.5880(3) 0.0230(17) Uani 1.000000 . U
H14c H 0.5496(14) 0.9418(9) 0.5582(3) 0.0282(19) Uani 1.000000 . U
H7a H 0.2316(14) 0.9417(9) 0.6064(4) 0.029(2) Uani 1.000000 . U
H7b H 0.2075(14) 0.8685(8) 0.6672(4) 0.029(2) Uani 1.000000 . U
H18 H 0.3682(13) 0.3556(8) 0.5268(3) 0.0221(15) Uani 1.000000 . U
H6a H 0.4191(15) 1.1055(9) 0.6517(4) 0.033(2) Uani 1.000000 . U
H6b H 0.1870(15) 1.0852(9) 0.6838(5) 0.037(3) Uani 1.000000 . U
H15a H 0.9092(15) 1.0065(10) 0.6928(4) 0.034(2) Uani 1.000000 . U
H15b H 0.7246(14) 1.1049(8) 0.6776(4) 0.0252(18) Uani 1.000000 . U
H15c H 0.8115(15) 1.1060(9) 0.7420(4) 0.031(2) Uani 1.000000 . U
H19a H 0.5299(15) 0.4379(9) 0.4448(4) 0.0304(18) Uani 1.000000 . U
H19b H 0.7610(15) 0.3844(9) 0.4689(4) 0.0277(17) Uani 1.000000 . U
H19c H 0.5731(15) 0.2831(9) 0.4510(4) 0.0321(18) Uani 1.000000 . U
H20a H 0.7776(15) 0.2788(8) 0.5628(4) 0.0294(17) Uani 1.000000 . U
H20b H 0.5576(14) 0.2661(9) 0.6019(4) 0.0296(18) Uani 1.000000 . U
H20c H 0.5958(15) 0.1814(8) 0.5400(4) 0.0286(18) Uani 1.000000 . U
H5a H 0.3312(17) 0.9625(9) 0.7564(4) 0.033(3) Uani 1.000000 . U
H5b H 0.4492(16) 1.1075(10) 0.7534(4) 0.033(3) Uani 1.000000 . U
H17a H 0.877(2) 0.7753(13) 0.8511(6) 0.060(2) Uani 1.000000 . U
H17b H 1.073(2) 0.8727(11) 0.8408(5) 0.046(2) Uani 1.000000 . U
H17c H 0.854(2) 0.9134(13) 0.8737(5) 0.054(2) Uani 1.000000 . U
H1 H 0.2159(17) 0.6824(10) 0.6288(5) 0.032(3) Uani 1.000000 . U

loop_
_atom_site_aniso_label
_atom_site_aniso_U_11
_atom_site_aniso_U_22
_atom_site_aniso_U_33
_atom_site_aniso_U_12
_atom_site_aniso_U_13
_atom_site_aniso_U_23
O1 0.0118(2) 0.0146(2) 0.0137(2) -0.00213(18) 0.00115(19) 0.00067(18)
O2 0.0107(2) 0.0255(2) 0.0206(2) -0.00358(19) 0.00273(18) -0.0065(2)
O3 0.0330(6) 0.0314(9) 0.0272(6) -0.0043(3) -0.0027(2) 0.0023(4)
O4 0.0383(7) 0.0351(9) 0.0234(6) -0.0099(4) 0.0006(3) -0.0005(3)
C21 0.0101(3) 0.0158(3) 0.0116(3) 0.0009(2) -0.0002(2) -0.0005(2)
C2 0.0130(2) 0.0120(2) 0.0115(2) 0.00015(12) 0.00149(13) 0.00035(12)
C12 0.0133(3) 0.0160(3) 0.0112(3) -0.0009(2) 0.0004(2) -0.0005(2)
C3 0.0137(2) 0.0128(2) 0.0116(2) -0.00129(15) 0.00133(13) 0.00064(13)
C8 0.0108(2) 0.0134(2) 0.0090(3) 0.00074(15) -0.00051(16) 0.00041(17)
C9 0.0137(3) 0.0160(3) 0.0112(3) 0.00003(16) -0.00156(16) -0.00163(18)
C10 0.0143(3) 0.0167(3) 0.0093(3) 0.0019(2) -0.0022(2) 0.0009(2)
C13 0.0133(3) 0.0167(3) 0.0131(3) -0.0003(2) 0.0010(2) -0.0012(2)
C11 0.0159(3) 0.0185(3) 0.0135(3) 0.0008(3) -0.0035(2) -0.0030(2)
C1 0.0103(2) 0.0122(2) 0.0094(3) 0.00035(14) 0.00004(16) 0.00089(14)
C14 0.0170(3) 0.0154(3) 0.0136(3) -0.00132(19) 0.00230(19) 0.00220(18)
C7 0.0142(2) 0.0146(2) 0.0239(3) 0.00178(14) 0.00262(15) -0.00093(18)
C4 0.0203(4) 0.0164(3) 0.0187(4) -0.00294(17) 0.00241(17) -0.00446(15)
C18 0.0184(3) 0.0157(3) 0.0158(3) -0.0016(3) 0.0013(2) -0.0017(2)
C6 0.0183(3) 0.0159(3) 0.0282(3) 0.00033(17) 0.00484(19) -0.00366(18)
C15 0.0222(3) 0.0194(3) 0.0211(4) -0.0053(2) 0.0018(2) -0.0028(2)
C16 0.0328(6) 0.0161(8) 0.0194(4) -0.0031(3) -0.0011(2) -0.0046(2)
C19 0.0260(4) 0.0220(4) 0.0152(3) -0.0010(3) 0.0025(3) -0.0041(3)
C20 0.0305(4) 0.0162(3) 0.0215(4) 0.0008(3) 0.0033(3) 0.0007(3)
C5 0.0201(4) 0.0147(7) 0.0284(4) -0.0035(2) 0.00389(19) -0.0024(2)
C17 0.0452(10) 0.0546(15) 0.0333(8) -0.0069(6) -0.0081(3) 0.0127(5)
H12 0.021(3) 0.028(3) 0.0137(17) -0.0015(16) 0.0021(9) 0.0008(9)
H3 0.020(5) 0.019(5) 0.026(5) -0.006(4) -0.004(4) -0.008(4)
H8 0.012(3) 0.0133(18) 0.011(3) -0.0002(11) -0.0014(16) 0.0011(10)
H9a 0.031(6) 0.031(5) 0.014(4) -0.016(5) -0.004(4) -0.002(4)
H9b 0.028(5) 0.028(5) 0.017(5) -0.000(5) -0.004(4) -0.006(4)
H10a 0.019(2) 0.025(3) 0.011(3) -0.0011(12) -0.0006(11) 0.0005(14)
H10b 0.018(2) 0.020(3) 0.020(3) 0.0028(11) -0.0041(12) 0.0022(14)
H13a 0.019(4) 0.030(3) 0.0147(18) -0.0021(16) 0.0018(10) 0.0012(10)
H13b 0.017(3) 0.022(2) 0.025(3) 0.0015(11) -0.0018(14) 0.0006(13)
H11a 0.026(4) 0.024(3) 0.0155(17) 0.0010(17) -0.0036(9) -0.0024(9)
H11b 0.019(2) 0.030(4) 0.030(4) -0.0009(10) 0.0003(11) -0.0008(17)
H14a 0.031(4) 0.023(2) 0.026(4) -0.0013(12) -0.001(2) -0.0012(12)
H14b 0.024(2) 0.027(4) 0.018(4) 0.0017(12) 0.0039(13) 0.0047(19)
H14c 0.031(4) 0.035(4) 0.018(2) 0.002(2) -0.0030(14) 0.0016(15)
H7a 0.025(5) 0.033(5) 0.030(2) -0.006(3) -0.0039(15) 0.0056(16)
H7b 0.028(4) 0.025(4) 0.034(4) -0.004(2) 0.0051(18) 0.0029(19)
H18 0.0207(17) 0.022(3) 0.024(3) -0.0032(9) 0.0020(9) -0.0047(16)
H6a 0.025(4) 0.028(4) 0.046(5) -0.0013(19) 0.009(2) 0.006(2)
H6b 0.021(3) 0.021(4) 0.068(7) 0.0040(16) 0.0172(19) 0.008(3)
H15a 0.028(3) 0.039(5) 0.034(4) 0.0013(16) -0.0003(15) -0.010(2)
H15b 0.022(4) 0.027(4) 0.027(3) -0.0083(18) -0.0002(15) -0.0011(13)
H15c 0.035(5) 0.030(4) 0.029(3) -0.001(2) -0.0037(17) -0.0090(14)
H19a 0.035(4) 0.032(3) 0.024(3) 0.0007(14) 0.0008(15) 0.0011(13)
H19b 0.0296(18) 0.033(4) 0.020(4) -0.0020(10) 0.0044(9) -0.0039(18)
H19c 0.045(4) 0.029(2) 0.022(3) -0.0034(12) 0.0016(17) -0.0069(11)
H20a 0.0311(18) 0.019(4) 0.038(4) 0.0021(9) 0.0014(9) -0.0002(18)
H20b 0.037(4) 0.027(4) 0.0251(19) 0.0041(18) 0.0036(11) 0.0016(11)
H20c 0.037(4) 0.019(2) 0.030(3) -0.0003(12) 0.0042(17) -0.0019(11)
H5a 0.042(6) 0.025(4) 0.032(5) -0.014(2) 0.014(3) -0.007(2)
H5b 0.039(7) 0.021(3) 0.040(5) -0.009(2) 0.007(3) -0.0084(17)
H17a 0.064(4) 0.058(2) 0.058(4) -0.0103(10) 0.0030(15) 0.0084(10)
H17b 0.047(2) 0.048(4) 0.042(4) -0.0039(10) -0.0043(9) 0.0069(15)
H17c 0.054(3) 0.060(3) 0.048(3) -0.0046(12) 0.0000(13) 0.0064(12)
H1 0.021(3) 0.036(6) 0.038(6) 0.002(3) -0.0121(19) 0.002(5)

loop_
_atom_type_symbol
_atom_type_scat_dispersion_real
_atom_type_scat_dispersion_imag
_atom_type_scat_source
_atom_type_scat_dispersion_source
C 0.01920 0.00962 'NoSpherA2: Chem.Sci. 2021, DOI:10.1039/D0SC05526C' 'Henke, Gullikson and Davis, At. Data and Nucl. Data Tables, 1993, 54, 2'
H 0.00000 0.00000 'NoSpherA2: Chem.Sci. 2021, DOI:10.1039/D0SC05526C' 'Henke, Gullikson and Davis, At. Data and Nucl. Data Tables, 1993, 54, 2'
O 0.05239 0.03377 'NoSpherA2: Chem.Sci. 2021, DOI:10.1039/D0SC05526C' 'Henke, Gullikson and Davis, At. Data and Nucl. Data Tables, 1993, 54, 2'

loop_
_exptl_crystal_face_index_h
_exptl_crystal_face_index_k
_exptl_crystal_face_index_l
_exptl_crystal_face_perp_dist
-4 -2 -1 0.1661
-2 -1 -1 0.1652
-2 3 -5 0.1789
-1 0 0 0.1796
-1 0 -1 0.1799
-1 -1 0 0.1673
-1 5 4 0.1450
0 -1 -1 0.1432
0 -1 1 0.1100
0 1 -1 0.1200
0 0 -1 0.1900
0 1 1 0.1457
0 1 5 0.1738
0 -1 -5 0.1926
0 0 1 0.1838
2 3 5 0.1878
3 2 -5 0.1781
4 -1 -4 0.1722
4 -1 5 0.1670
4 0 0 0.1651
1 5 5 0.1531
-4 -3 0 0.1627

loop_
_geom_angle_atom_site_label_1
_geom_angle_atom_site_label_2
_geom_angle_atom_site_label_3
_geom_angle
_geom_angle_site_symmetry_1
_geom_angle_site_symmetry_3
_geom_angle_publ_flag
H1 O1 C1 107.5(7) . . y
C17 O3 C16 115.7(2) . . ?
C8 C21 O2 122.32(6) . . ?
C13 C21 O2 118.80(6) . . ?
C13 C21 C8 118.86(5) . . ?
C1 C2 C3 100.18(5) . . ?
C14 C2 C3 113.61(5) . . ?
C14 C2 C1 109.13(5) . . ?
C7 C2 C3 108.66(5) . . ?
C7 C2 C1 114.87(5) . . ?
C7 C2 C14 110.16(5) . . ?
C11 C12 C13 111.23(5) . . ?
C18 C12 C13 112.64(6) . . ?
C18 C12 C11 111.16(5) . . ?
H12 C12 C13 108.1(5) . . y
H12 C12 C11 107.3(5) . . y
H12 C12 C18 106.0(4) . . y
C9 C3 C2 103.29(5) . . ?
C4 C3 C2 116.96(10) . . ?
C4 C3 C9 120.12(10) . . ?
H3 C3 C2 105.0(4) . . y
H3 C3 C9 105.8(5) . . y
H3 C3 C4 104.2(4) . . y
C9 C8 C21 114.56(5) . . ?
C1 C8 C21 113.01(5) . . ?
C1 C8 C9 107.14(5) . . ?
H8 C8 C21 106.1(4) . . y
H8 C8 C9 109.5(4) . . y
H8 C8 C1 106.2(4) . . y
C8 C9 C3 103.03(5) . . ?
H9a C9 C3 112.4(5) . . y
H9a C9 C8 109.4(4) . . y
H9b C9 C3 112.9(5) . . y
H9b C9 C8 110.8(4) . . y
H9b C9 H9a 108.1(7) . . y
C1 C10 C11 115.13(5) . . ?
H10a C10 C11 108.8(5) . . y
H10a C10 C1 111.6(4) . . y
H10b C10 C11 107.8(5) . . y
H10b C10 C1 107.5(4) . . y
H10b C10 H10a 105.4(6) . . y
C12 C13 C21 116.83(5) . . ?
H13a C13 C21 107.3(5) . . y
H13a C13 C12 110.7(5) . . y
H13b C13 C21 102.4(5) . . y
H13b C13 C12 111.7(5) . . y
H13b C13 H13a 107.3(7) . . y
C10 C11 C12 114.63(5) . . ?
H11a C11 C12 109.3(5) . . y
H11a C11 C10 107.5(5) . . y
H11b C11 C12 107.0(5) . . y
H11b C11 C10 109.0(5) . . y
H11b C11 H11a 109.3(7) . . y
C2 C1 O1 110.70(5) . . ?
C8 C1 O1 105.19(5) . . ?
C8 C1 C2 102.56(5) . . ?
C10 C1 O1 109.53(5) . . ?
C10 C1 C2 113.46(5) . . ?
C10 C1 C8 114.94(5) . . ?
H14a C14 C2 112.4(5) . . y
H14b C14 C2 113.4(5) . . y
H14b C14 H14a 105.7(7) . . y
H14c C14 C2 110.2(5) . . y
H14c C14 H14a 108.8(7) . . y
H14c C14 H14b 106.0(7) . . y
C6 C7 C2 110.49(6) . . ?
H7a C7 C2 110.9(5) . . y
H7a C7 C6 110.5(5) . . y
H7b C7 C2 110.3(5) . . y
H7b C7 C6 107.9(5) . . y
H7b C7 H7a 106.6(7) . . y
C15 C4 C3 116.60(14) . . ?
C16 C4 C3 104.85(15) . . ?
C16 C4 C15 109.08(19) . . ?
C5 C4 C3 106.54(16) . . ?
C5 C4 C15 110.34(15) . . ?
C5 C4 C16 109.1(2) . . ?
C19 C18 C12 113.83(6) . . ?
C20 C18 C12 111.28(6) . . ?
C20 C18 C19 110.61(6) . . ?
H18 C18 C12 106.5(5) . . y
H18 C18 C19 107.1(4) . . y
H18 C18 C20 107.2(5) . . y
C5 C6 C7 111.79(10) . . ?
H6a C6 C7 109.1(5) . . y
H6a C6 C5 110.2(6) . . y
H6b C6 C7 110.4(6) . . y
H6b C6 C5 106.8(6) . . y
H6b C6 H6a 108.5(7) . . y
H15a C15 C4 114.3(6) . . y
H15b C15 C4 111.2(5) . . y
H15b C15 H15a 106.6(7) . . y
H15c C15 C4 107.6(5) . . y
H15c C15 H15a 111.0(8) . . y
H15c C15 H15b 105.9(7) . . y
O4 C16 O3 123.9(3) . . ?
C4 C16 O3 113.3(3) . . ?
C4 C16 O4 122.7(3) . . ?
H19a C19 C18 113.0(5) . . y
H19b C19 C18 110.4(5) . . y
H19b C19 H19a 109.4(7) . . y
H19c C19 C18 110.9(5) . . y
H19c C19 H19a 106.9(7) . . y
H19c C19 H19b 105.9(7) . . y
H20a C20 C18 111.1(5) . . y
H20b C20 C18 111.1(5) . . y
H20b C20 H20a 108.5(7) . . y
H20c C20 C18 111.6(5) . . y
H20c C20 H20a 103.5(7) . . y
H20c C20 H20b 110.7(7) . . y
C6 C5 C4 113.28(17) . . ?
H5a C5 C4 106.3(6) . . y
H5a C5 C6 110.9(6) . . y
H5b C5 C4 105.7(6) . . y
H5b C5 C6 112.0(6) . . y
H5b C5 H5a 108.2(8) . . y
H17a C17 O3 114.3(9) . . y
H17b C17 O3 102.3(8) . . y
H17b C17 H17a 115.6(12) . . y
H17c C17 O3 107.7(8) . . y
H17c C17 H17a 99.7(11) . . y
H17c C17 H17b 117.6(12) . . y

loop_
_geom_bond_atom_site_label_1
_geom_bond_atom_site_label_2
_geom_bond_distance
_geom_bond_site_symmetry_2
_geom_bond_publ_flag
O1 C1 1.4307(7) . ?
O1 H1 0.955(11) . y
O2 C21 1.2206(8) . ?
O3 C16 1.321(3) . ?
O3 C17 1.424(3) . ?
O4 C16 1.212(3) . ?
C21 C8 1.5124(9) . ?
C21 C13 1.5250(9) . ?
C2 C3 1.5465(9) . ?
C2 C1 1.5674(8) . ?
C2 C14 1.5405(9) . ?
C2 C7 1.5304(9) . ?
C12 C13 1.5314(9) . ?
C12 C11 1.5288(9) . ?
C12 C18 1.5450(9) . ?
C12 H12 1.091(8) . y
C3 C9 1.5308(9) . ?
C3 C4 1.557(2) . ?
C3 H3 1.109(9) . y
C8 C9 1.5464(9) . ?
C8 C1 1.5828(8) . ?
C8 H8 1.104(8) . y
C9 H9a 1.097(9) . y
C9 H9b 1.116(8) . y
C10 C11 1.5316(9) . ?
C10 C1 1.5359(8) . ?
C10 H10a 1.090(8) . y
C10 H10b 1.111(9) . y
C13 H13a 1.087(9) . y
C13 H13b 1.107(9) . y
C11 H11a 1.099(8) . y
C11 H11b 1.131(9) . y
C14 H14a 1.093(9) . y
C14 H14b 1.057(9) . y
C14 H14c 1.075(9) . y
C7 C6 1.5352(10) . ?
C7 H7a 1.085(9) . y
C7 H7b 1.063(9) . y
C4 C15 1.535(2) . ?
C4 C16 1.538(3) . ?
C4 C5 1.554(3) . ?
C18 C19 1.5350(9) . ?
C18 C20 1.5274(10) . ?
C18 H18 1.104(9) . y
C6 C5 1.529(2) . ?
C6 H6a 1.116(9) . y
C6 H6b 1.106(10) . y
C15 H15a 1.084(10) . y
C15 H15b 1.063(9) . y
C15 H15c 1.076(9) . y
C19 H19a 1.085(10) . y
C19 H19b 1.125(10) . y
C19 H19c 1.098(10) . y
C20 H20a 1.122(10) . y
C20 H20b 1.107(9) . y
C20 H20c 1.108(9) . y
C5 H5a 1.105(10) . y
C5 H5b 1.126(10) . y
C17 H17a 1.070(13) . y
C17 H17b 1.000(14) . y
C17 H17c 1.079(14) . y

loop_
_geom_hbond_atom_site_label_D
_geom_hbond_atom_site_label_H
_geom_hbond_atom_site_label_A
_geom_hbond_distance_DH
_geom_hbond_distance_HA
_geom_hbond_distance_DA
_geom_hbond_angle_DHA
_geom_hbond_site_symmetry_A
O1 H1 O2 0.955(11) 1.975(11) 2.9185(7) 169.5(10) 1_455

loop_
_geom_torsion_atom_site_label_1
_geom_torsion_atom_site_label_2
_geom_torsion_atom_site_label_3
_geom_torsion_atom_site_label_4
_geom_torsion
_geom_torsion_site_symmetry_1
_geom_torsion_site_symmetry_2
_geom_torsion_site_symmetry_3
_geom_torsion_site_symmetry_4
_geom_torsion_publ_flag
O1 C1 C2 C3 73.18(5) . . . . ?
O1 C1 C2 C14 -167.27(5) . . . . ?
O1 C1 C2 C7 -43.02(6) . . . . ?
O1 C1 C8 C21 132.31(5) . . . . ?
O1 C1 C8 C9 -100.56(5) . . . . ?
O1 C1 C10 C11 -48.70(6) . . . . ?
O2 C21 C8 C9 -7.41(7) . . . . ?
O2 C21 C8 C1 115.70(6) . . . . ?
O2 C21 C13 C12 -170.71(6) . . . . ?
O3 C16 C4 C3 98.2(2) . . . . ?
O3 C16 C4 C15 -27.4(2) . . . . ?
O3 C16 C4 C5 -148.02(19) . . . . ?
O4 C16 C4 C3 -77.8(2) . . . . ?
O4 C16 C4 C15 156.6(2) . . . . ?
O4 C16 C4 C5 36.0(3) . . . . ?
C21 C8 C9 C3 140.76(6) . . . . ?
C21 C8 C1 C2 -111.85(5) . . . . ?
C21 C8 C1 C10 11.75(6) . . . . ?
C21 C13 C12 C11 69.76(6) . . . . ?
C21 C13 C12 C18 -164.68(6) . . . . ?
C2 C3 C9 C8 -39.68(5) . . . . ?
C2 C3 C4 C15 -71.19(8) . . . . ?
C2 C3 C4 C16 168.08(18) . . . . ?
C2 C3 C4 C5 52.46(11) . . . . ?
C2 C1 C8 C9 15.28(5) . . . . ?
C2 C1 C10 C11 -172.96(5) . . . . ?
C2 C7 C6 C5 -58.55(11) . . . . ?
C12 C11 C10 C1 -48.01(6) . . . . ?
C3 C9 C8 C1 14.54(6) . . . . ?
C3 C4 C5 C6 -51.87(14) . . . . ?
C8 C1 C10 C11 69.45(6) . . . . ?
C7 C6 C5 C4 57.94(10) . . . . ?

loop_
_restr_U_iso_atom_site_label
_restr_U_iso_weight_param
H17a 0.0040
H17b 0.0040
H17c 0.0040

loop_
_exptl_oxdiff_crystal_face_indexfrac_h
_exptl_oxdiff_crystal_face_indexfrac_k
_exptl_oxdiff_crystal_face_indexfrac_l
_exptl_oxdiff_crystal_face_x
_exptl_oxdiff_crystal_face_y
_exptl_oxdiff_crystal_face_z
-3.9965 -2.0132 -0.9718 0.5026 0.7857 -0.0881
-1.9986 -1.0066 -0.9861 0.2484 0.4005 -0.0141
-2.0071 2.9898 -4.9870 -0.3050 0.5961 0.1402
-0.9997 -0.0037 0.0072 0.0608 0.2094 -0.0476
-1.0003 -0.0038 -0.9931 0.0550 0.2247 0.0122
-0.9982 -1.0029 0.0071 0.1934 0.1758 -0.0263
-1.0045 4.9922 4.0089 -0.5792 0.3163 -0.3935
0.0008 -0.9992 -1.0004 0.1268 -0.0183 0.0811
0.0021 -0.9991 1.0002 0.1383 -0.0489 -0.0386
-0.0021 0.9991 -1.0002 -0.1383 0.0489 0.0386
-0.0006 -0.0000 -1.0003 -0.0057 0.0153 0.0599
-0.0008 0.9992 1.0004 -0.1268 0.0183 -0.0811
0.0017 0.9994 5.0017 -0.1039 -0.0428 -0.3206
-0.0017 -0.9994 -5.0017 0.1039 0.0428 0.3206
0.0006 0.0000 1.0003 0.0057 -0.0153 -0.0599
1.9982 3.0051 4.9875 -0.4906 -0.3944 -0.2679
2.9929 2.0092 -5.0229 -0.4763 -0.4846 0.3996
3.9977 -0.9845 -4.0300 -0.1336 -0.8101 0.4512
4.0035 -0.9840 4.9728 -0.0818 -0.9477 -0.0875
4.4717 0.4026 -0.2045 -0.3242 -0.9212 0.2152
0.9955 4.9996 4.9948 -0.6950 -0.1177 -0.3581
-3.9944 -3.0123 0.0284 0.6410 0.7368 -0.1267

loop_
_atom_site_anharm_gc_c_label
_atom_site_anharm_gc_c_111
_atom_site_anharm_gc_c_112
_atom_site_anharm_gc_c_113
_atom_site_anharm_gc_c_122
_atom_site_anharm_gc_c_123
_atom_site_anharm_gc_c_133
_atom_site_anharm_gc_c_222
_atom_site_anharm_gc_c_223
_atom_site_anharm_gc_c_233
_atom_site_anharm_gc_c_333
O3 0.0000037(19) -0.0000021(6) 0.0000003(3) -0.0000006(3) 0.00000030(11) 0.00000005(8) -0.0000002(3) -0.00000009(8) 0.00000006(4) 0.00000010(4)
O4 -0.0000074(17) -0.0000009(5) 0.0000004(2) -0.0000003(3) -0.00000005(10) 0.00000024(7) 0.0000009(3) -0.00000035(8) 0.00000018(5) -0.00000013(4)
C4 -0.000001(3) 0.0000017(7) -0.0000005(4) 0.0000001(3) -0.00000006(12) -0.00000004(9) 0.0000002(3) 0.00000005(9) -0.00000005(4) 0.00000011(4)
C16 0.000012(3) 0.0000029(7) -0.0000008(4) 0.0000000(3) 0.00000017(12) 0.00000002(9) 0.0000005(3) 0.00000019(9) -0.00000014(5) 0.00000023(5)
C5 -0.0000049(17) 0.0000001(7) -0.0000001(3) -0.0000006(5) 0.00000005(13) -0.00000017(9) 0.0000002(6) -0.00000001(13) 0.00000005(6) -0.00000001(5)
C17 -0.0000038(13) -0.0000049(6) -0.0000020(3) 0.0000013(4) 0.00000058(11) -0.00000014(8) -0.0000016(6) -0.00000008(12) -0.00000025(5) -0.00000000(4)

loop_
_atom_site_anharm_gc_d_label
_atom_site_anharm_gc_d_1111
_atom_site_anharm_gc_d_1112
_atom_site_anharm_gc_d_1113
_atom_site_anharm_gc_d_1122
_atom_site_anharm_gc_d_1123
_atom_site_anharm_gc_d_1133
_atom_site_anharm_gc_d_1222
_atom_site_anharm_gc_d_1223
_atom_site_anharm_gc_d_1233
_atom_site_anharm_gc_d_1333
_atom_site_anharm_gc_d_2222
_atom_site_anharm_gc_d_2223
_atom_site_anharm_gc_d_2233
_atom_site_anharm_gc_d_2333
_atom_site_anharm_gc_d_3333
O3 -0.00000132(14) -0.00000011(5) 0.00000006(3) -0.00000002(3) -0.000000021(9) 0.000000026(6) -0.000000031(19) 0.000000003(6) -0.000000006(2) 0.0000000154(18) -0.00000004(2) 0.000000020(5) -0.000000001(2) 0.0000000064(10) 0.0000000037(10)
O4 -0.00000201(15) 0.00000000(5) 0.00000003(2) -0.00000007(3) -0.000000003(9) -0.000000004(6) 0.000000069(18) -0.000000012(5) 0.000000016(3) -0.0000000131(17) -0.00000003(2) 0.000000006(5) 0.000000005(2) -0.0000000007(11) 0.0000000052(8)
C4 0.00000003(17) -0.00000001(6) -0.00000001(4) 0.00000000(3) 0.000000010(11) -0.000000003(8) 0.000000021(17) -0.000000005(6) 0.000000001(3) -0.000000001(2) -0.000000012(17) -0.000000002(5) 0.0000000054(18) -0.0000000036(11) 0.0000000038(8)
C16 -0.00000083(17) 0.00000006(6) 0.00000014(3) -0.00000005(3) 0.000000029(12) -0.000000013(9) 0.000000016(17) -0.000000011(6) 0.000000019(3) -0.000000018(3) -0.00000008(2) 0.000000000(4) 0.000000004(2) -0.0000000051(12) 0.0000000058(10)
C5 -0.00000034(16) -0.00000002(6) -0.00000009(3) -0.00000004(4) 0.000000005(11) 0.000000011(7) -0.00000002(3) -0.000000015(7) -0.000000009(3) -0.000000004(2) -0.00000006(4) 0.000000018(8) 0.000000002(3) 0.0000000011(14) 0.0000000035(11)
C17 -0.00000283(14) -0.00000006(5) 0.00000018(3) -0.00000027(3) -0.000000052(10) -0.000000014(6) -0.00000003(2) 0.000000031(6) 0.000000006(3) 0.0000000298(17) 0.00000044(4) 0.000000080(7) 0.000000010(3) 0.0000000133(12) 0.0000000039(10)

loop_
_restr_rigu_atom_site_label_1
_restr_rigu_atom_site_label_2
_restr_rigu_target_weight_param
_restr_rigu_u13_diff
_restr_rigu_u23_diff
_restr_rigu_u33_diff
O1 H1 0.002000 0.000545 -0.001306 -0.001026
O3 O4 0.000400 0.004910 0.003152 -0.001158
O3 O4 0.000400 0.004910 0.003152 -0.001158
O3 O4 0.004000 0.004910 0.003152 -0.001158
O3 O4 0.004000 0.004910 0.003152 -0.001158
O3 C4 0.004000 -0.001351 0.003523 0.004510
O3 C4 0.004000 -0.001351 0.003523 0.004510
O3 C4 0.000400 -0.001351 0.003523 0.004510
O3 C4 0.000400 -0.001351 0.003523 0.004510
O3 C16 0.000200 -0.000011 0.000260 -0.000112
O3 C16 0.000200 -0.000011 0.000260 -0.000112
O3 C16 0.000200 -0.000011 0.000260 -0.000112
O3 C16 0.000200 -0.000011 0.000260 -0.000112
O3 C17 0.000200 0.000177 0.000176 0.000022
O3 C17 0.000200 0.000177 0.000176 0.000022
O3 C17 0.000200 0.000177 0.000176 0.000022
O3 C17 0.000200 0.000177 0.000176 0.000022
O4 C4 0.004000 -0.000028 -0.001915 0.004136
O4 C4 0.004000 -0.000028 -0.001915 0.004136
O4 C4 0.000400 -0.000028 -0.001915 0.004136
O4 C4 0.000400 -0.000028 -0.001915 0.004136
O4 C16 0.000200 0.000050 -0.000096 -0.000038
O4 C16 0.000200 0.000050 -0.000096 -0.000038
O4 C16 0.000200 0.000050 -0.000096 -0.000038
O4 C16 0.000200 0.000050 -0.000096 -0.000038
C21 C12 0.002000 0.001702 0.000200 -0.000312
C21 C8 0.002000 0.001284 0.000907 0.000595
C21 C13 0.002000 0.000824 0.000256 -0.000582
C21 C1 0.002000 -0.000472 0.000525 -0.000098
C21 H8 0.002000 0.003144 -0.000224 -0.000078
C21 H13a 0.002000 -0.002605 -0.004322 -0.005948
C21 H13b 0.002000 0.001531 0.002968 -0.007882
C2 C3 0.000200 -0.000551 0.000084 -0.000169
C2 C3 0.000200 -0.000551 0.000084 -0.000169
C2 C8 0.000400 0.001834 0.001205 0.000124
C2 C9 0.000400 -0.002950 0.001557 -0.000025
C2 C1 0.000200 -0.000515 -0.000217 -0.000302
C2 C14 0.000200 -0.000833 0.000380 -0.000360
C2 C7 0.000200 -0.000435 0.000077 0.000056
C2 C7 0.000200 -0.000435 0.000077 0.000056
C2 C4 0.004000 -0.003908 0.003158 -0.003084
C2 C4 0.000400 -0.003908 0.003158 -0.003084
C2 C6 0.000400 -0.000717 0.000635 -0.002358
C2 C6 0.004000 -0.000717 0.000635 -0.002358
C12 C10 0.002000 -0.002234 0.002074 0.000874
C12 C13 0.002000 0.000735 0.000296 -0.000449
C12 C11 0.002000 0.000099 0.001571 -0.000480
C12 C18 0.002000 0.001082 0.001146 0.000266
C12 C19 0.002000 0.000580 0.000160 -0.001033
C12 C20 0.002000 -0.001355 0.000271 -0.000053
C12 H12 0.002000 -0.000564 -0.000078 -0.001916
C12 H13a 0.002000 0.001421 0.002783 -0.004387
C12 H13b 0.002000 0.001963 -0.001705 -0.002602
C12 H11a 0.002000 0.001673 0.001599 -0.004730
C12 H11b 0.002000 0.002438 0.001378 -0.006719
C12 H18 0.002000 0.001639 0.000899 -0.003932
C3 C8 0.000400 0.000322 -0.001305 0.001121
C3 C9 0.000200 0.000398 -0.000788 -0.000287
C3 C1 0.000400 -0.001418 -0.000794 0.001713
C3 C14 0.000400 -0.000028 -0.001113 -0.000853
C3 C7 0.004000 -0.005821 0.003540 -0.002976
C3 C7 0.000400 -0.005821 0.003540 -0.002976
C3 C4 0.000200 -0.000155 0.000000 0.000141
C3 C4 0.000200 -0.000155 0.000000 0.000141
C3 C4 0.000200 -0.000155 0.000000 0.000141
C3 C15 0.004000 0.001029 -0.001712 -0.002900
C3 C15 0.004000 0.001029 -0.001712 -0.002900
C3 C15 0.000400 0.001029 -0.001712 -0.002900
C3 C16 0.000400 -0.004461 0.003508 -0.003883
C3 C16 0.004000 -0.004461 0.003508 -0.003883
C3 C16 0.004000 -0.004461 0.003508 -0.003883
C3 C5 0.004000 0.000083 0.002959 -0.004053
C3 C5 0.000400 0.000083 0.002959 -0.004053
C3 C5 0.004000 0.000083 0.002959 -0.004053
C8 C9 0.000200 0.000115 -0.000194 0.000159
C8 C10 0.002000 0.000450 -0.001044 0.000416
C8 C13 0.002000 0.000764 -0.000029 -0.002055
C8 C1 0.000200 -0.000446 0.000213 0.000026
C8 C1 0.002000 -0.000446 0.000213 0.000026
C8 H8 0.002000 0.000199 -0.000612 0.000328
C8 H8 0.002000 0.000199 -0.000612 0.000328
C9 C1 0.000400 -0.001861 0.000559 0.000718
C9 C4 0.000400 0.002546 0.001472 -0.001049
C10 C11 0.002000 -0.001666 -0.002067 0.000687
C10 C1 0.002000 -0.001442 -0.000501 -0.000658
C10 H10a 0.002000 0.000368 0.000892 -0.001296
C10 H10b 0.002000 -0.000127 -0.000472 -0.001759
C10 H11a 0.002000 -0.000480 0.000354 -0.002958
C10 H11b 0.002000 -0.004764 0.001110 -0.007733
C13 C11 0.002000 0.000413 -0.004148 -0.000749
C13 C18 0.002000 0.002938 0.000273 -0.000432
C13 H12 0.002000 0.001267 0.003798 -0.004128
C13 H13a 0.002000 0.001093 0.000985 -0.001037
C13 H13b 0.002000 -0.000723 0.001476 -0.001753
C11 C1 0.002000 -0.001583 -0.000319 0.000361
C11 C18 0.002000 -0.003058 0.000435 0.000968
C11 H12 0.002000 -0.006241 -0.002609 -0.004772
C11 H10a 0.002000 0.002615 0.004735 -0.003386
C11 H10b 0.002000 -0.002747 0.005248 -0.001274
C11 H11a 0.002000 -0.000568 -0.000152 -0.001966
C11 H11b 0.002000 -0.000738 -0.000322 -0.001630
C1 C14 0.000400 0.000379 0.001549 -0.001742
C1 C7 0.000400 -0.000900 0.000302 -0.000947
C1 H8 0.002000 -0.000671 0.000270 -0.000929
C1 H10a 0.002000 -0.000375 0.002232 -0.002904
C1 H10b 0.002000 -0.003692 0.001158 -0.004872
C14 C7 0.000400 -0.006031 -0.003120 -0.000231
C14 H14a 0.002000 -0.000245 -0.001857 -0.006382
C14 H14b 0.002000 -0.000683 0.000070 -0.005082
C14 H14c 0.002000 0.000678 -0.000208 -0.002423
C7 C6 0.000200 -0.000530 0.000125 0.000243
C7 C6 0.000200 -0.000530 0.000125 0.000243
C7 C5 0.000400 -0.002752 0.003245 -0.002118
C7 C5 0.004000 -0.002752 0.003245 -0.002118
C7 H7a 0.002000 0.000577 0.000422 -0.001313
C7 H7b 0.002000 0.002288 0.000025 -0.003071
C4 C6 0.000400 -0.006808 0.002343 -0.000761
C4 C6 0.004000 -0.006808 0.002343 -0.000761
C4 C15 0.000200 -0.000106 -0.000148 0.000130
C4 C15 0.000200 -0.000106 -0.000148 0.000130
C4 C15 0.000200 -0.000106 -0.000148 0.000130
C4 C16 0.000200 -0.000139 0.000005 0.000112
C4 C16 0.000200 -0.000139 0.000005 0.000112
C4 C16 0.000200 -0.000139 0.000005 0.000112
C4 C16 0.000200 -0.000139 0.000005 0.000112
C4 C16 0.000200 -0.000139 0.000005 0.000112
C4 C5 0.000200 -0.000112 -0.000192 0.000089
C4 C5 0.000200 -0.000112 -0.000192 0.000089
C4 C5 0.000200 -0.000112 -0.000192 0.000089
C18 C19 0.002000 0.000596 0.002750 0.000568
C18 C20 0.002000 -0.000978 -0.004739 -0.001404
C18 H12 0.002000 0.004444 -0.006454 -0.004785
C18 H18 0.002000 0.000931 0.000407 -0.001832
C18 H19a 0.002000 -0.000559 0.001423 -0.007040
C18 H19b 0.002000 -0.000355 0.004092 -0.005147
C18 H19c 0.002000 -0.003155 0.002579 -0.004092
C18 H20a 0.002000 0.007436 -0.002252 -0.008842
C18 H20b 0.002000 0.000658 -0.000752 -0.006759
C18 H20c 0.002000 -0.001945 -0.002524 -0.004285
C6 C5 0.000200 -0.000643 -0.000227 0.000111
C6 C5 0.000200 -0.000643 -0.000227 0.000111
C6 H6a 0.002000 0.000569 -0.000405 -0.001145
C6 H6b 0.002000 0.000855 -0.001566 0.000280
C15 C16 0.004000 0.005256 0.002995 -0.002127
C15 C16 0.000400 0.005256 0.002995 -0.002127
C15 C16 0.004000 0.005256 0.002995 -0.002127
C15 C5 0.004000 -0.001342 0.000200 0.002241
C15 C5 0.000400 -0.001342 0.000200 0.002241
C15 C5 0.004000 -0.001342 0.000200 0.002241
C15 H15a 0.002000 0.002335 -0.000210 -0.003716
C15 H15b 0.002000 0.000289 0.002165 -0.004263
C15 H15c 0.002000 0.000127 -0.001367 -0.002427
C16 C5 0.004000 -0.007847 0.005131 0.001504
C16 C5 0.000400 -0.007847 0.005131 0.001504
C16 C5 0.004000 -0.007847 0.005131 0.001504
C16 C17 0.000400 -0.001835 -0.003276 -0.004090
C16 C17 0.000400 -0.001835 -0.003276 -0.004090
C16 C17 0.004000 -0.001835 -0.003276 -0.004090
C16 C17 0.004000 -0.001835 -0.003276 -0.004090
C19 C20 0.002000 0.005189 -0.005822 -0.000072
C19 H18 0.002000 -0.002641 -0.006613 -0.001046
C19 H19a 0.002000 0.001636 0.000946 -0.003513
C19 H19b 0.002000 0.000059 0.001830 -0.003424
C19 H19c 0.002000 -0.000749 -0.001754 -0.004454
C20 H18 0.002000 0.003728 0.009866 0.000941
C20 H20a 0.002000 0.001368 -0.001256 -0.000665
C20 H20b 0.002000 0.000106 0.000939 -0.003774
C20 H20c 0.002000 0.000257 0.000623 -0.002041
C5 H5a 0.002000 -0.001345 0.002079 -0.001487
C5 H5b 0.002000 0.000626 0.000554 -0.001528
C17 H17a 0.002000 0.000103 -0.004266 -0.004068
C17 H17b 0.002000 0.002330 0.003022 -0.001803
C17 H17c 0.002000 -0.005144 0.000179 0.000289
H10a H10b 0.002000 -0.005065 -0.004294 0.000115
H13a H13b 0.002000 0.010196 -0.002374 0.000720
H11a H11b 0.002000 -0.005460 -0.010201 -0.002396
H14a H14b 0.002000 0.006104 -0.005092 -0.000320
H14a H14c 0.002000 -0.006786 -0.008297 -0.000903
H14b H14c 0.002000 0.006089 -0.002850 -0.001727
H7a H7b 0.002000 -0.003344 -0.007247 -0.002244
H6a H6b 0.002000 -0.005345 -0.003169 0.003573
H15a H15b 0.002000 0.005794 -0.004999 0.002431
H15a H15c 0.002000 0.003199 0.006607 0.001042
H15b H15c 0.002000 -0.004238 0.002398 -0.000880
H19a H19b 0.002000 -0.001855 0.006135 -0.000128
H19a H19c 0.002000 -0.005059 -0.008534 0.000152
H19b H19c 0.002000 0.009937 -0.004373 -0.003518
H20a H20b 0.002000 0.002961 0.009140 0.001698
H20a H20c 0.002000 0.003868 -0.002036 -0.000844
H20b H20c 0.002000 0.002887 0.006051 0.001435
H5a H5b 0.002000 -0.003461 -0.004672 -0.000451
H17a H17b 0.002000 0.004262 -0.005105 0.006080
H17a H17c 0.002000 -0.003029 -0.006298 0.001810
H17b H17c 0.002000 0.003514 0.001143 -0.004177
